data_7121440
loop_
_publ_author_name
'Yamamoto, Keishi'
'Chan, Ka Wing'
'Mougel, Victor'
'Nagae, Haruki'
'Tsurugi, Hayato'
'Safonova, Olga V.'
'Mashima, Kazushi'
'Cop\'eret, Christophe'

_publ_section_title
;
 Silica-supported isolated molybdenum di-oxo species: formation and
 activation with organosilicon agent for olefin metathesis.
;
_journal_issue 32
_journal_name_full 'Chemical communications (Cambridge, England)'
_journal_page_first 3989
_journal_page_last 3992
_journal_paper_doi 10.1039/c8cc01876f
_journal_volume 54
_journal_year 2018
_chemical_formula_moiety 'C24 H54 Mo O10 Si2'
_chemical_formula_sum 'C24 H54 Mo O10 Si2'
_chemical_formula_weight 654.79
_chemical_name_systematic Mo(silox)2O2
_space_group_crystal_system monoclinic
_space_group_IT_number 14
_space_group_name_Hall '-P 2ybc'
_space_group_name_H-M_alt 'P 1 21/c 1'
_symmetry_space_group_name_Hall '-P 2ybc'
_symmetry_space_group_name_H-M 'P 1 21/c 1'
_atom_sites_solution_hydrogens geom
_atom_sites_solution_primary dual
_audit_creation_date 2018-02-01
_audit_creation_method
;
Olex2 1.2
(compiled 2017.08.10 svn.r3458 for OlexSys, GUI svn.r5381)
;
_audit_update_record
;
2018-02-19 deposited with the CCDC.
2018-03-26 downloaded from the CCDC.
;
_cell_angle_alpha 90
_cell_angle_beta 108.232(5)
_cell_angle_gamma 90
_cell_formula_units_Z 8
_cell_length_a 16.151(5)
_cell_length_b 27.037(8)
_cell_length_c 16.893(5)
_cell_measurement_reflns_used 4413
_cell_measurement_temperature 100(2)
_cell_measurement_theta_max 24.20
_cell_measurement_theta_min 2.24
_cell_volume 7006(4)
_computing_cell_refinement 'SAINT v8.34A (Bruker, 2013)'
_computing_data_reduction 'SAINT v8.34A (Bruker, 2013)'
_computing_molecular_graphics 'Olex2 (Dolomanov et al., 2009)'
_computing_publication_material 'Olex2 (Dolomanov et al., 2009)'
_computing_structure_refinement 'ShelXL (Sheldrick, 2015)'
_computing_structure_solution 'ShelXT (Sheldrick, 2015)'
_diffrn_ambient_temperature 100(2)
_diffrn_detector_area_resol_mean 7.9
_diffrn_detector_type 'CCD area detector'
_diffrn_measured_fraction_theta_full 0.999
_diffrn_measured_fraction_theta_max 0.999
_diffrn_measurement_device 'three-circle diffractometer'
_diffrn_measurement_device_type 'Bruker APEX-II CCD'
_diffrn_measurement_method '\f and \w scans'
_diffrn_radiation_type MoK\a
_diffrn_radiation_wavelength 0.71073
_diffrn_reflns_av_R_equivalents 0.0993
_diffrn_reflns_av_unetI/netI 0.1203
_diffrn_reflns_Laue_measured_fraction_full 0.999
_diffrn_reflns_Laue_measured_fraction_max 0.999
_diffrn_reflns_limit_h_max 19
_diffrn_reflns_limit_h_min -18
_diffrn_reflns_limit_k_max 30
_diffrn_reflns_limit_k_min -32
_diffrn_reflns_limit_l_max 20
_diffrn_reflns_limit_l_min -20
_diffrn_reflns_number 36518
_diffrn_reflns_point_group_measured_fraction_full 0.999
_diffrn_reflns_point_group_measured_fraction_max 0.999
_diffrn_reflns_theta_full 25.027
_diffrn_reflns_theta_max 25.027
_diffrn_reflns_theta_min 1.327
_diffrn_standards_number 0
_exptl_absorpt_coefficient_mu 0.486
_exptl_absorpt_correction_T_max 0.7452
_exptl_absorpt_correction_T_min 0.5263
_exptl_absorpt_correction_type multi-scan
_exptl_absorpt_process_details
;
SADABS-2012/1 (Bruker,2012) was used for absorption correction.
wR2(int) was 0.1498 before and 0.0626 after correction.
The Ratio of minimum to maximum transmission is 0.7063.
The \l/2 correction factor is 0.0015.
;
_exptl_crystal_colour 'clear white'
_exptl_crystal_colour_lustre clear
_exptl_crystal_colour_primary white
_exptl_crystal_density_diffrn 1.242
_exptl_crystal_description needle
_exptl_crystal_F_000 2784
_exptl_crystal_preparation 'reaction of Mo(silox)3 with O2'
_exptl_crystal_recrystallization_method 'slow evaporation of a pentane solution at -40 degrees celsius'
_exptl_crystal_size_max 0.42
_exptl_crystal_size_mid 0.08
_exptl_crystal_size_min 0.08
_refine_diff_density_max 1.109
_refine_diff_density_min -0.785
_refine_diff_density_rms 0.095
_refine_ls_extinction_method none
_refine_ls_goodness_of_fit_ref 1.049
_refine_ls_hydrogen_treatment constr
_refine_ls_matrix_type full
_refine_ls_number_parameters 703
_refine_ls_number_reflns 12370
_refine_ls_number_restraints 0
_refine_ls_restrained_S_all 1.049
_refine_ls_R_factor_all 0.1385
_refine_ls_R_factor_gt 0.0710
_refine_ls_shift/su_max 0.001
_refine_ls_shift/su_mean 0.000
_refine_ls_structure_factor_coef Fsqd
_refine_ls_weighting_details 'w=1/[\s^2^(Fo^2^)+(0.0432P)^2^+5.7438P] where P=(Fo^2^+2Fc^2^)/3'
_refine_ls_weighting_scheme calc
_refine_ls_wR_factor_gt 0.1184
_refine_ls_wR_factor_ref 0.1423
_reflns_Friedel_coverage 0.000
_reflns_number_gt 7302
_reflns_number_total 12370
_reflns_threshold_expression 'I > 2\s(I)'
_cod_data_source_file c8cc01876f3.cif
_cod_data_source_block mo
_cod_depositor_comments 'Adding full bibliography for 7121440.cif.'
_cod_original_cell_volume 7006(3)
_cod_database_code 7121440
_shelx_shelxl_version_number 2014/7
_shelx_space_group_comment
;
The symmetry employed for this shelxl refinement is uniquely defined
by the following loop, which should always be used as a source of
symmetry information in preference to the above space-group names.
They are only intended as comments.
;
_olex2_refinement_description
;
1. Fixed Uiso
 At 1.5 times of:
  All C(H,H,H) groups
2.a Idealised Me refined as rotating group:
 C23(H23A,H23B,H23C), C18(H18A,H18B,H18C), C46(H46A,H46B,H46C), C8(H8A,H8B,
 H8C), C24(H24A,H24B,H24C), C7(H7A,H7B,H7C), C47(H47A,H47B,H47C), C19(H19A,H19B,
 H19C), C28(H28A,H28B,H28C), C4(H4A,H4B,H4C), C6(H6A,H6B,H6C), C12(H12A,H12B,
 H12C), C27(H27A,H27B,H27C), C11(H11A,H11B,H11C), C35(H35A,H35B,H35C), C22(H22A,
 H22B,H22C), C20(H20A,H20B,H20C), C43(H43A,H43B,H43C), C32(H32A,H32B,H32C),
 C36(H36A,H36B,H36C), C42(H42A,H42B,H42C), C16(H16A,H16B,H16C), C14(H14A,H14B,
 H14C), C26(H26A,H26B,H26C), C44(H44A,H44B,H44C), C48(H48A,H48B,H48C), C34(H34A,
 H34B,H34C), C10(H10A,H10B,H10C), C15(H15A,H15B,H15C), C3(H3A,H3B,H3C), C2(H2A,
 H2B,H2C), C31(H31A,H31B,H31C), C38(H38A,H38B,H38C), C30(H30A,H30B,H30C),
 C40(H40A,H40B,H40C), C39(H39A,H39B,H39C)
;
_olex2_exptl_crystal_mounting_method 'mounted in paratone oil'
_olex2_submission_special_instructions 'No special instructions were received'

loop_
_space_group_symop_operation_xyz
'x, y, z'
'-x, y+1/2, -z+1/2'
'-x, -y, -z'
'x, -y-1/2, z-1/2'

loop_
_atom_site_label
_atom_site_type_symbol
_atom_site_fract_x
_atom_site_fract_y
_atom_site_fract_z
_atom_site_U_iso_or_equiv
_atom_site_adp_type
_atom_site_occupancy
_atom_site_site_symmetry_order
_atom_site_calc_flag
_atom_site_refinement_flags_posn
Mo2 Mo 0.83121(3) 0.34194(2) 0.59629(3) 0.02900(15) Uani 1 1 d .
Mo1 Mo 0.33801(3) 0.35193(2) 0.13632(3) 0.03036(16) Uani 1 1 d .
Si2 Si 0.22013(10) 0.26786(6) 0.18728(10) 0.0264(4) Uani 1 1 d .
Si4 Si 0.72009(10) 0.26891(6) 0.68042(10) 0.0276(4) Uani 1 1 d .
Si3 Si 0.74619(10) 0.43751(6) 0.46583(10) 0.0272(4) Uani 1 1 d .
Si1 Si 0.24509(10) 0.42890(6) -0.02109(10) 0.0263(4) Uani 1 1 d .
O9 O 0.2573(2) 0.24104(14) 0.2762(2) 0.0292(9) Uani 1 1 d .
O10 O 0.1662(2) 0.22896(14) 0.1186(2) 0.0291(9) Uani 1 1 d .
O6 O 0.1414(2) 0.43441(14) -0.0549(2) 0.0301(10) Uani 1 1 d .
O4 O 0.3024(2) 0.29060(14) 0.1600(2) 0.0315(10) Uani 1 1 d .
O15 O 0.7812(2) 0.43806(14) 0.3874(2) 0.0294(9) Uani 1 1 d .
O19 O 0.8085(2) 0.26245(16) 0.7574(2) 0.0371(11) Uani 1 1 d .
O7 O 0.2848(2) 0.42318(14) -0.0966(2) 0.0297(10) Uani 1 1 d .
O16 O 0.7923(2) 0.47961(15) 0.5311(2) 0.0355(10) Uani 1 1 d .
O20 O 0.6692(2) 0.21869(15) 0.6443(2) 0.0347(10) Uani 1 1 d .
O5 O 0.2888(2) 0.47463(14) 0.0372(2) 0.0323(10) Uani 1 1 d .
O17 O 0.6430(2) 0.44464(16) 0.4372(2) 0.0366(11) Uani 1 1 d .
O8 O 0.1611(2) 0.31559(14) 0.1855(2) 0.0335(10) Uani 1 1 d .
O18 O 0.6551(2) 0.30596(15) 0.7052(2) 0.0364(10) Uani 1 1 d .
O14 O 0.7548(3) 0.29342(15) 0.6080(2) 0.0382(11) Uani 1 1 d .
O3 O 0.2693(2) 0.37855(15) 0.0369(2) 0.0341(10) Uani 1 1 d .
O13 O 0.7702(3) 0.38358(15) 0.5123(2) 0.0400(11) Uani 1 1 d .
O12 O 0.9137(3) 0.31539(18) 0.5719(3) 0.0501(12) Uani 1 1 d .
O1 O 0.3428(3) 0.39145(16) 0.2151(3) 0.0505(13) Uani 1 1 d .
O11 O 0.8728(3) 0.37288(17) 0.6851(3) 0.0524(13) Uani 1 1 d .
O2 O 0.4396(3) 0.34610(19) 0.1333(3) 0.0598(14) Uani 1 1 d .
C25 C 0.8668(4) 0.4486(2) 0.3806(4) 0.0308(14) Uani 1 1 d .
C9 C 0.3672(4) 0.4363(2) -0.1066(4) 0.0305(14) Uani 1 1 d .
C21 C 0.1794(4) 0.1782(2) 0.1010(3) 0.0286(14) Uani 1 1 d .
C33 C 0.5696(4) 0.4269(2) 0.3703(4) 0.0348(16) Uani 1 1 d .
C5 C 0.0723(4) 0.4145(2) -0.1265(3) 0.0308(15) Uani 1 1 d .
C45 C 0.6888(4) 0.1772(2) 0.5993(4) 0.0310(15) Uani 1 1 d .
C17 C 0.3156(4) 0.2577(2) 0.3569(3) 0.0322(15) Uani 1 1 d .
C41 C 0.8231(4) 0.2590(2) 0.8460(4) 0.0335(15) Uani 1 1 d .
C37 C 0.5612(4) 0.3152(2) 0.6690(4) 0.0381(16) Uani 1 1 d .
C13 C 0.0686(4) 0.3200(2) 0.1764(4) 0.0370(16) Uani 1 1 d .
C29 C 0.7707(4) 0.5063(2) 0.5959(4) 0.0363(16) Uani 1 1 d .
C1 C 0.2554(4) 0.5120(2) 0.0805(4) 0.0357(16) Uani 1 1 d .
C23 C 0.1468(4) 0.1456(2) 0.1580(4) 0.0439(17) Uani 1 1 d .
H23A H 0.1776 0.1541 0.2162 0.066 Uiso 1 1 calc GR
H23B H 0.1578 0.1108 0.1482 0.066 Uiso 1 1 calc GR
H23C H 0.0841 0.1508 0.1465 0.066 Uiso 1 1 calc GR
C18 C 0.2990(4) 0.3118(2) 0.3707(4) 0.0400(16) Uani 1 1 d .
H18A H 0.3115 0.3319 0.3276 0.060 Uiso 1 1 calc GR
H18B H 0.3368 0.3221 0.4257 0.060 Uiso 1 1 calc GR
H18C H 0.2379 0.3162 0.3677 0.060 Uiso 1 1 calc GR
C46 C 0.7858(4) 0.1736(2) 0.6137(4) 0.0385(16) Uani 1 1 d .
H46A H 0.8060 0.2036 0.5930 0.058 Uiso 1 1 calc GR
H46B H 0.7981 0.1447 0.5841 0.058 Uiso 1 1 calc GR
H46C H 0.8163 0.1701 0.6735 0.058 Uiso 1 1 calc GR
C8 C 0.0768(4) 0.4415(2) -0.2045(4) 0.0383(16) Uani 1 1 d .
H8A H 0.0670 0.4770 -0.1991 0.057 Uiso 1 1 calc GR
H8B H 0.0319 0.4284 -0.2535 0.057 Uiso 1 1 calc GR
H8C H 0.1344 0.4365 -0.2110 0.057 Uiso 1 1 calc GR
C24 C 0.2749(4) 0.1688(2) 0.1120(4) 0.0399(17) Uani 1 1 d .
H24A H 0.2940 0.1906 0.0747 0.060 Uiso 1 1 calc GR
H24B H 0.2828 0.1342 0.0985 0.060 Uiso 1 1 calc GR
H24C H 0.3096 0.1756 0.1699 0.060 Uiso 1 1 calc GR
C7 C 0.0848(4) 0.3597(2) -0.1342(4) 0.0387(16) Uani 1 1 d .
H7A H 0.1408 0.3537 -0.1438 0.058 Uiso 1 1 calc GR
H7B H 0.0374 0.3466 -0.1811 0.058 Uiso 1 1 calc GR
H7C H 0.0845 0.3432 -0.0826 0.058 Uiso 1 1 calc GR
C47 C 0.6559(4) 0.1322(2) 0.6342(4) 0.0422(17) Uani 1 1 d .
H47A H 0.6892 0.1284 0.6933 0.063 Uiso 1 1 calc GR
H47B H 0.6634 0.1026 0.6036 0.063 Uiso 1 1 calc GR
H47C H 0.5940 0.1365 0.6283 0.063 Uiso 1 1 calc GR
C19 C 0.4079(4) 0.2497(3) 0.3562(4) 0.0444(18) Uani 1 1 d .
H19A H 0.4153 0.2151 0.3424 0.067 Uiso 1 1 calc GR
H19B H 0.4487 0.2574 0.4113 0.067 Uiso 1 1 calc GR
H19C H 0.4196 0.2713 0.3144 0.067 Uiso 1 1 calc GR
C28 C 0.8662(4) 0.4276(2) 0.2969(4) 0.0434(17) Uani 1 1 d .
H28A H 0.8550 0.3920 0.2958 0.065 Uiso 1 1 calc GR
H28B H 0.9229 0.4336 0.2889 0.065 Uiso 1 1 calc GR
H28C H 0.8204 0.4438 0.2522 0.065 Uiso 1 1 calc GR
C4 C 0.2007(4) 0.4884(2) 0.1284(4) 0.0423(17) Uani 1 1 d .
H4A H 0.1474 0.4748 0.0891 0.063 Uiso 1 1 calc GR
H4B H 0.1853 0.5134 0.1635 0.063 Uiso 1 1 calc GR
H4C H 0.2340 0.4618 0.1636 0.063 Uiso 1 1 calc GR
C6 C -0.0116(4) 0.4258(3) -0.1091(4) 0.0433(17) Uani 1 1 d .
H6A H -0.0136 0.4073 -0.0598 0.065 Uiso 1 1 calc GR
H6B H -0.0610 0.4161 -0.1572 0.065 Uiso 1 1 calc GR
H6C H -0.0148 0.4613 -0.0989 0.065 Uiso 1 1 calc GR
C12 C 0.3680(4) 0.4123(2) -0.1874(4) 0.0439(17) Uani 1 1 d .
H12A H 0.3613 0.3764 -0.1837 0.066 Uiso 1 1 calc GR
H12B H 0.4234 0.4195 -0.1973 0.066 Uiso 1 1 calc GR
H12C H 0.3197 0.4254 -0.2336 0.066 Uiso 1 1 calc GR
C27 C 0.9366(4) 0.4242(3) 0.4519(4) 0.0482(19) Uani 1 1 d .
H27A H 0.9371 0.4393 0.5047 0.072 Uiso 1 1 calc GR
H27B H 0.9937 0.4287 0.4439 0.072 Uiso 1 1 calc GR
H27C H 0.9240 0.3888 0.4530 0.072 Uiso 1 1 calc GR
C11 C 0.4417(4) 0.4159(3) -0.0333(4) 0.0449(18) Uani 1 1 d .
H11A H 0.4385 0.4304 0.0188 0.067 Uiso 1 1 calc GR
H11B H 0.4978 0.4245 -0.0408 0.067 Uiso 1 1 calc GR
H11C H 0.4366 0.3799 -0.0310 0.067 Uiso 1 1 calc GR
C35 C 0.4907(4) 0.4337(3) 0.3983(4) 0.0506(19) Uani 1 1 d .
H35A H 0.4991 0.4160 0.4508 0.076 Uiso 1 1 calc GR
H35B H 0.4392 0.4206 0.3557 0.076 Uiso 1 1 calc GR
H35C H 0.4822 0.4690 0.4065 0.076 Uiso 1 1 calc GR
C22 C 0.1241(4) 0.1704(2) 0.0105(4) 0.0407(17) Uani 1 1 d .
H22A H 0.0629 0.1774 0.0045 0.061 Uiso 1 1 calc GR
H22B H 0.1297 0.1361 -0.0057 0.061 Uiso 1 1 calc GR
H22C H 0.1440 0.1928 -0.0255 0.061 Uiso 1 1 calc GR
C20 C 0.2936(5) 0.2255(2) 0.4205(4) 0.0426(17) Uani 1 1 d .
H20A H 0.2338 0.2322 0.4198 0.064 Uiso 1 1 calc GR
H20B H 0.3340 0.2326 0.4761 0.064 Uiso 1 1 calc GR
H20C H 0.2989 0.1906 0.4070 0.064 Uiso 1 1 calc GR
C43 C 0.9152(4) 0.2391(3) 0.8800(4) 0.0458(18) Uani 1 1 d .
H43A H 0.9185 0.2067 0.8550 0.069 Uiso 1 1 calc GR
H43B H 0.9310 0.2356 0.9407 0.069 Uiso 1 1 calc GR
H43C H 0.9557 0.2621 0.8663 0.069 Uiso 1 1 calc GR
C32 C 0.7137(4) 0.4755(2) 0.6329(4) 0.0412(17) Uani 1 1 d .
H32A H 0.6580 0.4687 0.5900 0.062 Uiso 1 1 calc GR
H32B H 0.7030 0.4937 0.6790 0.062 Uiso 1 1 calc GR
H32C H 0.7431 0.4443 0.6538 0.062 Uiso 1 1 calc GR
C36 C 0.5818(4) 0.3719(3) 0.3565(4) 0.0529(19) Uani 1 1 d .
H36A H 0.6345 0.3672 0.3403 0.079 Uiso 1 1 calc GR
H36B H 0.5311 0.3595 0.3122 0.079 Uiso 1 1 calc GR
H36C H 0.5877 0.3537 0.4082 0.079 Uiso 1 1 calc GR
C42 C 0.8168(4) 0.3111(2) 0.8779(4) 0.0471(18) Uani 1 1 d .
H42A H 0.8596 0.3325 0.8645 0.071 Uiso 1 1 calc GR
H42B H 0.8288 0.3102 0.9385 0.071 Uiso 1 1 calc GR
H42C H 0.7580 0.3241 0.8513 0.071 Uiso 1 1 calc GR
C16 C 0.0407(4) 0.2786(3) 0.2219(4) 0.0506(19) Uani 1 1 d .
H16A H 0.0474 0.2469 0.1964 0.076 Uiso 1 1 calc GR
H16B H -0.0205 0.2832 0.2185 0.076 Uiso 1 1 calc GR
H16C H 0.0770 0.2787 0.2805 0.076 Uiso 1 1 calc GR
C14 C 0.0186(4) 0.3189(3) 0.0839(4) 0.056(2) Uani 1 1 d .
H14A H 0.0417 0.3443 0.0552 0.083 Uiso 1 1 calc GR
H14B H -0.0432 0.3253 0.0756 0.083 Uiso 1 1 calc GR
H14C H 0.0252 0.2863 0.0612 0.083 Uiso 1 1 calc GR
C26 C 0.8786(5) 0.5038(2) 0.3828(4) 0.0455(18) Uani 1 1 d .
H26A H 0.8310 0.5190 0.3384 0.068 Uiso 1 1 calc GR
H26B H 0.9345 0.5119 0.3745 0.068 Uiso 1 1 calc GR
H26C H 0.8780 0.5165 0.4369 0.068 Uiso 1 1 calc GR
C44 C 0.7581(4) 0.2249(3) 0.8643(4) 0.0504(19) Uani 1 1 d .
H44A H 0.6992 0.2383 0.8397 0.076 Uiso 1 1 calc GR
H44B H 0.7708 0.2219 0.9248 0.076 Uiso 1 1 calc GR
H44C H 0.7616 0.1923 0.8405 0.076 Uiso 1 1 calc GR
C48 C 0.6385(4) 0.1847(3) 0.5085(4) 0.0486(19) Uani 1 1 d .
H48A H 0.5761 0.1868 0.5017 0.073 Uiso 1 1 calc GR
H48B H 0.6492 0.1567 0.4760 0.073 Uiso 1 1 calc GR
H48C H 0.6576 0.2154 0.4888 0.073 Uiso 1 1 calc GR
C34 C 0.5633(5) 0.4549(3) 0.2915(4) 0.057(2) Uani 1 1 d .
H34A H 0.5604 0.4904 0.3015 0.086 Uiso 1 1 calc GR
H34B H 0.5106 0.4446 0.2473 0.086 Uiso 1 1 calc GR
H34C H 0.6147 0.4478 0.2744 0.086 Uiso 1 1 calc GR
C10 C 0.3734(5) 0.4918(2) -0.1126(4) 0.0481(18) Uani 1 1 d .
H10A H 0.3247 0.5040 -0.1593 0.072 Uiso 1 1 calc GR
H10B H 0.4286 0.5006 -0.1217 0.072 Uiso 1 1 calc GR
H10C H 0.3710 0.5070 -0.0607 0.072 Uiso 1 1 calc GR
C15 C 0.0582(5) 0.3694(3) 0.2130(5) 0.062(2) Uani 1 1 d .
H15A H 0.0933 0.3701 0.2720 0.093 Uiso 1 1 calc GR
H15B H -0.0033 0.3746 0.2080 0.093 Uiso 1 1 calc GR
H15C H 0.0778 0.3956 0.1830 0.093 Uiso 1 1 calc GR
C3 C 0.3358(5) 0.5357(3) 0.1400(5) 0.061(2) Uani 1 1 d .
H3A H 0.3704 0.5105 0.1777 0.092 Uiso 1 1 calc GR
H3B H 0.3183 0.5613 0.1726 0.092 Uiso 1 1 calc GR
H3C H 0.3708 0.5507 0.1082 0.092 Uiso 1 1 calc GR
C2 C 0.2026(5) 0.5486(3) 0.0166(5) 0.057(2) Uani 1 1 d .
H2A H 0.2371 0.5598 -0.0184 0.086 Uiso 1 1 calc GR
H2B H 0.1871 0.5770 0.0451 0.086 Uiso 1 1 calc GR
H2C H 0.1493 0.5325 -0.0184 0.086 Uiso 1 1 calc GR
C31 C 0.8566(5) 0.5174(3) 0.6609(4) 0.069(3) Uani 1 1 d .
H31A H 0.8866 0.4863 0.6819 0.103 Uiso 1 1 calc GR
H31B H 0.8463 0.5357 0.7070 0.103 Uiso 1 1 calc GR
H31C H 0.8927 0.5373 0.6360 0.103 Uiso 1 1 calc GR
C38 C 0.5449(5) 0.3629(3) 0.7078(5) 0.073(3) Uani 1 1 d .
H38A H 0.5596 0.3586 0.7683 0.110 Uiso 1 1 calc GR
H38B H 0.4834 0.3720 0.6845 0.110 Uiso 1 1 calc GR
H38C H 0.5813 0.3891 0.6960 0.110 Uiso 1 1 calc GR
C30 C 0.7231(6) 0.5525(3) 0.5565(5) 0.075(3) Uani 1 1 d .
H30A H 0.7597 0.5714 0.5308 0.112 Uiso 1 1 calc GR
H30B H 0.7100 0.5727 0.5992 0.112 Uiso 1 1 calc GR
H30C H 0.6686 0.5433 0.5137 0.112 Uiso 1 1 calc GR
C40 C 0.5395(5) 0.3206(4) 0.5764(5) 0.088(3) Uani 1 1 d .
H40A H 0.5790 0.3447 0.5640 0.132 Uiso 1 1 calc GR
H40B H 0.4792 0.3321 0.5528 0.132 Uiso 1 1 calc GR
H40C H 0.5461 0.2886 0.5519 0.132 Uiso 1 1 calc GR
C39 C 0.5150(5) 0.2730(3) 0.6917(7) 0.094(3) Uani 1 1 d .
H39A H 0.5268 0.2429 0.6647 0.140 Uiso 1 1 calc GR
H39B H 0.4522 0.2796 0.6730 0.140 Uiso 1 1 calc GR
H39C H 0.5354 0.2686 0.7523 0.140 Uiso 1 1 calc GR

loop_
_atom_site_aniso_label
_atom_site_aniso_U_11
_atom_site_aniso_U_22
_atom_site_aniso_U_33
_atom_site_aniso_U_23
_atom_site_aniso_U_13
_atom_site_aniso_U_12
Mo2 0.0276(3) 0.0246(3) 0.0306(3) 0.0032(2) 0.0030(2) -0.0026(3)
Mo1 0.0246(3) 0.0262(3) 0.0335(3) 0.0069(3) -0.0005(2) -0.0033(3)
Si2 0.0267(9) 0.0212(9) 0.0282(9) -0.0018(7) 0.0044(7) -0.0036(8)
Si4 0.0274(9) 0.0240(10) 0.0277(9) -0.0015(7) 0.0033(7) -0.0047(8)
Si3 0.0256(9) 0.0247(10) 0.0277(9) 0.0012(7) 0.0033(7) -0.0015(8)
Si1 0.0249(8) 0.0242(10) 0.0268(9) 0.0000(7) 0.0040(7) 0.0021(7)
O9 0.033(2) 0.025(2) 0.023(2) 0.0027(17) -0.0008(17) -0.0034(19)
O10 0.030(2) 0.024(2) 0.029(2) -0.0047(18) 0.0011(18) -0.0007(19)
O6 0.023(2) 0.034(3) 0.030(2) -0.0021(19) 0.0044(17) 0.0029(19)
O4 0.033(2) 0.028(2) 0.033(2) 0.0056(19) 0.0093(19) -0.0010(19)
O15 0.028(2) 0.028(2) 0.030(2) -0.0025(18) 0.0051(18) -0.0043(19)
O19 0.032(2) 0.048(3) 0.026(2) 0.001(2) 0.0023(18) 0.002(2)
O7 0.026(2) 0.036(3) 0.027(2) -0.0060(19) 0.0074(18) -0.0031(19)
O16 0.033(2) 0.038(3) 0.033(2) -0.010(2) 0.0066(19) -0.012(2)
O20 0.029(2) 0.032(3) 0.042(3) -0.008(2) 0.0100(19) -0.001(2)
O5 0.034(2) 0.030(3) 0.033(2) -0.0084(19) 0.0102(18) -0.001(2)
O17 0.028(2) 0.046(3) 0.031(2) -0.008(2) 0.0023(18) 0.002(2)
O8 0.029(2) 0.029(3) 0.037(2) -0.0058(19) 0.0029(19) 0.0017(19)
O18 0.030(2) 0.038(3) 0.035(2) -0.004(2) 0.0007(19) 0.000(2)
O14 0.039(2) 0.039(3) 0.035(2) 0.006(2) 0.009(2) -0.009(2)
O3 0.037(2) 0.031(3) 0.029(2) 0.0025(19) 0.0015(19) -0.002(2)
O13 0.036(2) 0.036(3) 0.040(3) 0.013(2) 0.001(2) -0.003(2)
O12 0.039(3) 0.059(3) 0.052(3) 0.010(2) 0.013(2) 0.008(2)
O1 0.069(3) 0.036(3) 0.033(3) -0.004(2) -0.004(2) -0.013(3)
O11 0.068(3) 0.043(3) 0.036(3) -0.006(2) 0.001(2) -0.009(3)
O2 0.033(3) 0.068(4) 0.076(3) 0.028(3) 0.014(2) -0.008(3)
C25 0.028(3) 0.030(4) 0.032(3) -0.003(3) 0.006(3) -0.002(3)
C9 0.028(3) 0.033(4) 0.029(3) -0.001(3) 0.007(3) 0.000(3)
C21 0.026(3) 0.028(4) 0.029(3) -0.004(3) 0.006(3) -0.004(3)
C33 0.020(3) 0.042(4) 0.033(4) 0.001(3) -0.006(3) -0.002(3)
C5 0.025(3) 0.035(4) 0.026(3) -0.001(3) 0.000(3) 0.003(3)
C45 0.031(3) 0.020(3) 0.039(4) -0.008(3) 0.006(3) -0.004(3)
C17 0.034(3) 0.031(4) 0.026(3) -0.005(3) 0.001(3) -0.004(3)
C41 0.032(3) 0.039(4) 0.024(3) 0.003(3) 0.001(3) -0.005(3)
C37 0.027(3) 0.034(4) 0.046(4) -0.005(3) 0.002(3) 0.006(3)
C13 0.025(3) 0.038(4) 0.044(4) -0.008(3) 0.005(3) 0.007(3)
C29 0.038(4) 0.031(4) 0.040(4) -0.011(3) 0.012(3) -0.002(3)
C1 0.040(4) 0.022(4) 0.043(4) -0.006(3) 0.010(3) 0.001(3)
C23 0.044(4) 0.023(4) 0.064(5) -0.001(3) 0.016(3) -0.007(3)
C18 0.051(4) 0.037(4) 0.027(4) -0.006(3) 0.004(3) -0.007(3)
C46 0.032(3) 0.034(4) 0.050(4) -0.001(3) 0.013(3) -0.002(3)
C8 0.040(4) 0.039(4) 0.030(4) 0.005(3) 0.002(3) -0.001(3)
C24 0.032(3) 0.043(4) 0.041(4) -0.008(3) 0.007(3) 0.002(3)
C7 0.038(3) 0.033(4) 0.043(4) -0.001(3) 0.011(3) 0.003(3)
C47 0.034(4) 0.034(4) 0.060(5) 0.003(3) 0.016(3) 0.000(3)
C19 0.040(4) 0.051(5) 0.033(4) -0.003(3) -0.002(3) 0.000(4)
C28 0.045(4) 0.045(4) 0.045(4) -0.007(3) 0.021(3) -0.001(4)
C4 0.043(4) 0.048(5) 0.036(4) -0.003(3) 0.013(3) 0.008(3)
C6 0.023(3) 0.052(5) 0.050(4) -0.003(3) 0.004(3) 0.002(3)
C12 0.047(4) 0.043(4) 0.047(4) -0.005(3) 0.021(3) -0.001(4)
C27 0.028(4) 0.062(5) 0.052(4) 0.011(4) 0.008(3) 0.003(4)
C11 0.022(3) 0.062(5) 0.047(4) 0.008(4) 0.006(3) 0.005(3)
C35 0.030(4) 0.068(6) 0.047(4) -0.011(4) 0.003(3) -0.002(4)
C22 0.038(4) 0.040(4) 0.040(4) -0.013(3) 0.006(3) -0.002(3)
C20 0.063(5) 0.031(4) 0.031(4) 0.004(3) 0.010(3) -0.010(4)
C43 0.032(4) 0.053(5) 0.046(4) 0.004(4) 0.002(3) -0.002(3)
C32 0.042(4) 0.045(4) 0.036(4) -0.005(3) 0.012(3) -0.006(3)
C36 0.039(4) 0.058(5) 0.051(5) -0.010(4) -0.001(3) -0.004(4)
C42 0.051(4) 0.044(5) 0.042(4) -0.010(3) 0.007(3) -0.002(4)
C16 0.038(4) 0.067(6) 0.049(4) -0.011(4) 0.017(3) -0.002(4)
C14 0.041(4) 0.076(6) 0.040(4) -0.005(4) -0.002(3) 0.013(4)
C26 0.068(5) 0.027(4) 0.048(4) -0.001(3) 0.028(4) -0.014(4)
C44 0.045(4) 0.056(5) 0.047(4) 0.018(4) 0.009(3) -0.002(4)
C48 0.046(4) 0.054(5) 0.037(4) -0.005(3) 0.001(3) 0.002(4)
C34 0.051(4) 0.070(6) 0.045(4) 0.010(4) 0.007(4) -0.003(4)
C10 0.065(5) 0.035(4) 0.050(4) -0.006(3) 0.027(4) -0.009(4)
C15 0.051(5) 0.058(5) 0.073(6) -0.022(4) 0.013(4) 0.014(4)
C3 0.058(5) 0.063(5) 0.064(5) -0.037(4) 0.021(4) -0.014(4)
C2 0.070(5) 0.035(5) 0.072(5) 0.007(4) 0.032(4) 0.013(4)
C31 0.056(5) 0.108(7) 0.044(5) -0.033(5) 0.018(4) -0.034(5)
C38 0.044(4) 0.074(6) 0.089(6) -0.035(5) 0.003(4) 0.018(4)
C30 0.093(7) 0.048(5) 0.106(7) 0.018(5) 0.063(6) 0.018(5)
C40 0.063(5) 0.133(9) 0.045(5) -0.014(5) -0.016(4) 0.045(6)
C39 0.030(4) 0.073(7) 0.185(11) 0.010(7) 0.045(6) 0.000(4)

loop_
_atom_type_symbol
_atom_type_description
_atom_type_scat_dispersion_real
_atom_type_scat_dispersion_imag
_atom_type_scat_source
C C 0.0033 0.0016 'International Tables Vol C Tables 4.2.6.8 and 6.1.1.4'
H H 0.0000 0.0000 'International Tables Vol C Tables 4.2.6.8 and 6.1.1.4'
Mo Mo -1.6832 0.6857 'International Tables Vol C Tables 4.2.6.8 and 6.1.1.4'
O O 0.0106 0.0060 'International Tables Vol C Tables 4.2.6.8 and 6.1.1.4'
Si Si 0.0817 0.0704 'International Tables Vol C Tables 4.2.6.8 and 6.1.1.4'

loop_
_geom_angle_atom_site_label_1
_geom_angle_atom_site_label_2
_geom_angle_atom_site_label_3
_geom_angle
O13 Mo2 O14 107.60(18)
O12 Mo2 O14 109.3(2)
O12 Mo2 O13 110.3(2)
O11 Mo2 O14 110.7(2)
O11 Mo2 O13 110.8(2)
O11 Mo2 O12 108.0(2)
O4 Mo1 O3 114.17(17)
O1 Mo1 O4 109.86(19)
O1 Mo1 O3 109.7(2)
O2 Mo1 O4 107.4(2)
O2 Mo1 O3 109.1(2)
O2 Mo1 O1 106.3(2)
O9 Si2 O4 109.3(2)
O10 Si2 O9 109.9(2)
O10 Si2 O4 110.0(2)
O8 Si2 O9 115.3(2)
O8 Si2 O10 109.3(2)
O8 Si2 O4 102.8(2)
O19 Si4 O14 102.8(2)
O20 Si4 O19 115.7(2)
O20 Si4 O14 108.2(2)
O18 Si4 O19 110.2(2)
O18 Si4 O20 109.2(2)
O18 Si4 O14 110.4(2)
O15 Si3 O16 110.9(2)
O15 Si3 O17 110.8(2)
O15 Si3 O13 108.2(2)
O16 Si3 O13 108.2(2)
O17 Si3 O16 109.9(2)
O17 Si3 O13 108.7(2)
O6 Si1 O7 111.1(2)
O6 Si1 O5 111.0(2)
O6 Si1 O3 108.4(2)
O7 Si1 O3 108.2(2)
O5 Si1 O7 110.8(2)
O5 Si1 O3 107.1(2)
C17 O9 Si2 132.4(4)
C21 O10 Si2 134.0(3)
C5 O6 Si1 134.6(3)
Si2 O4 Mo1 136.7(2)
C25 O15 Si3 131.4(3)
C41 O19 Si4 131.2(4)
C9 O7 Si1 133.3(3)
C29 O16 Si3 135.2(4)
C45 O20 Si4 133.3(4)
C1 O5 Si1 133.5(4)
C33 O17 Si3 136.3(4)
C13 O8 Si2 130.8(4)
C37 O18 Si4 132.5(4)
Si4 O14 Mo2 139.6(3)
Si1 O3 Mo1 145.6(2)
Si3 O13 Mo2 154.4(3)
O15 C25 C28 105.7(5)
O15 C25 C27 109.9(5)
O15 C25 C26 108.0(5)
C27 C25 C28 111.2(5)
C26 C25 C28 111.0(5)
C26 C25 C27 110.8(5)
O7 C9 C12 105.6(5)
O7 C9 C11 109.7(5)
O7 C9 C10 109.7(5)
C12 C9 C11 110.4(5)
C10 C9 C12 110.3(5)
C10 C9 C11 111.0(5)
O10 C21 C23 108.7(5)
O10 C21 C24 110.2(5)
O10 C21 C22 105.1(5)
C23 C21 C22 110.2(5)
C24 C21 C23 111.5(5)
C24 C21 C22 110.8(5)
O17 C33 C35 106.5(5)
O17 C33 C36 109.2(5)
O17 C33 C34 109.7(5)
C35 C33 C36 109.3(5)
C35 C33 C34 112.8(5)
C34 C33 C36 109.3(6)
O6 C5 C8 107.9(5)
O6 C5 C7 110.0(5)
O6 C5 C6 105.3(4)
C7 C5 C8 110.6(5)
C6 C5 C8 111.2(5)
C6 C5 C7 111.7(5)
O20 C45 C46 110.6(5)
O20 C45 C47 104.9(5)
O20 C45 C48 107.1(5)
C46 C45 C47 110.9(5)
C48 C45 C46 111.9(5)
C48 C45 C47 111.2(5)
O9 C17 C18 110.3(5)
O9 C17 C19 107.3(5)
O9 C17 C20 104.9(5)
C19 C17 C18 111.3(5)
C19 C17 C20 112.0(5)
C20 C17 C18 110.8(5)
O19 C41 C43 103.8(5)
O19 C41 C42 107.4(5)
O19 C41 C44 110.9(5)
C43 C41 C42 111.1(5)
C44 C41 C43 111.8(5)
C44 C41 C42 111.5(5)
O18 C37 C38 105.2(5)
O18 C37 C40 108.9(5)
O18 C37 C39 107.5(5)
C40 C37 C38 110.7(6)
C39 C37 C38 112.2(6)
C39 C37 C40 112.0(7)
O8 C13 C16 110.2(5)
O8 C13 C14 107.8(5)
O8 C13 C15 105.8(5)
C16 C13 C14 111.3(6)
C15 C13 C16 111.1(6)
C15 C13 C14 110.5(6)
O16 C29 C32 111.1(5)
O16 C29 C31 105.4(5)
O16 C29 C30 106.8(5)
C31 C29 C32 110.4(6)
C31 C29 C30 112.7(7)
C30 C29 C32 110.2(6)
O5 C1 C4 110.3(5)
O5 C1 C3 104.7(5)
O5 C1 C2 108.1(5)
C4 C1 C2 111.3(5)
C3 C1 C4 110.3(5)
C3 C1 C2 111.9(6)
C21 C23 H23A 109.5
C21 C23 H23B 109.5
C21 C23 H23C 109.5
H23A C23 H23B 109.5
H23A C23 H23C 109.5
H23B C23 H23C 109.5
C17 C18 H18A 109.5
C17 C18 H18B 109.5
C17 C18 H18C 109.5
H18A C18 H18B 109.5
H18A C18 H18C 109.5
H18B C18 H18C 109.5
C45 C46 H46A 109.5
C45 C46 H46B 109.5
C45 C46 H46C 109.5
H46A C46 H46B 109.5
H46A C46 H46C 109.5
H46B C46 H46C 109.5
C5 C8 H8A 109.5
C5 C8 H8B 109.5
C5 C8 H8C 109.5
H8A C8 H8B 109.5
H8A C8 H8C 109.5
H8B C8 H8C 109.5
C21 C24 H24A 109.5
C21 C24 H24B 109.5
C21 C24 H24C 109.5
H24A C24 H24B 109.5
H24A C24 H24C 109.5
H24B C24 H24C 109.5
C5 C7 H7A 109.5
C5 C7 H7B 109.5
C5 C7 H7C 109.5
H7A C7 H7B 109.5
H7A C7 H7C 109.5
H7B C7 H7C 109.5
C45 C47 H47A 109.5
C45 C47 H47B 109.5
C45 C47 H47C 109.5
H47A C47 H47B 109.5
H47A C47 H47C 109.5
H47B C47 H47C 109.5
C17 C19 H19A 109.5
C17 C19 H19B 109.5
C17 C19 H19C 109.5
H19A C19 H19B 109.5
H19A C19 H19C 109.5
H19B C19 H19C 109.5
C25 C28 H28A 109.5
C25 C28 H28B 109.5
C25 C28 H28C 109.5
H28A C28 H28B 109.5
H28A C28 H28C 109.5
H28B C28 H28C 109.5
C1 C4 H4A 109.5
C1 C4 H4B 109.5
C1 C4 H4C 109.5
H4A C4 H4B 109.5
H4A C4 H4C 109.5
H4B C4 H4C 109.5
C5 C6 H6A 109.5
C5 C6 H6B 109.5
C5 C6 H6C 109.5
H6A C6 H6B 109.5
H6A C6 H6C 109.5
H6B C6 H6C 109.5
C9 C12 H12A 109.5
C9 C12 H12B 109.5
C9 C12 H12C 109.5
H12A C12 H12B 109.5
H12A C12 H12C 109.5
H12B C12 H12C 109.5
C25 C27 H27A 109.5
C25 C27 H27B 109.5
C25 C27 H27C 109.5
H27A C27 H27B 109.5
H27A C27 H27C 109.5
H27B C27 H27C 109.5
C9 C11 H11A 109.5
C9 C11 H11B 109.5
C9 C11 H11C 109.5
H11A C11 H11B 109.5
H11A C11 H11C 109.5
H11B C11 H11C 109.5
C33 C35 H35A 109.5
C33 C35 H35B 109.5
C33 C35 H35C 109.5
H35A C35 H35B 109.5
H35A C35 H35C 109.5
H35B C35 H35C 109.5
C21 C22 H22A 109.5
C21 C22 H22B 109.5
C21 C22 H22C 109.5
H22A C22 H22B 109.5
H22A C22 H22C 109.5
H22B C22 H22C 109.5
C17 C20 H20A 109.5
C17 C20 H20B 109.5
C17 C20 H20C 109.5
H20A C20 H20B 109.5
H20A C20 H20C 109.5
H20B C20 H20C 109.5
C41 C43 H43A 109.5
C41 C43 H43B 109.5
C41 C43 H43C 109.5
H43A C43 H43B 109.5
H43A C43 H43C 109.5
H43B C43 H43C 109.5
C29 C32 H32A 109.5
C29 C32 H32B 109.5
C29 C32 H32C 109.5
H32A C32 H32B 109.5
H32A C32 H32C 109.5
H32B C32 H32C 109.5
C33 C36 H36A 109.5
C33 C36 H36B 109.5
C33 C36 H36C 109.5
H36A C36 H36B 109.5
H36A C36 H36C 109.5
H36B C36 H36C 109.5
C41 C42 H42A 109.5
C41 C42 H42B 109.5
C41 C42 H42C 109.5
H42A C42 H42B 109.5
H42A C42 H42C 109.5
H42B C42 H42C 109.5
C13 C16 H16A 109.5
C13 C16 H16B 109.5
C13 C16 H16C 109.5
H16A C16 H16B 109.5
H16A C16 H16C 109.5
H16B C16 H16C 109.5
C13 C14 H14A 109.5
C13 C14 H14B 109.5
C13 C14 H14C 109.5
H14A C14 H14B 109.5
H14A C14 H14C 109.5
H14B C14 H14C 109.5
C25 C26 H26A 109.5
C25 C26 H26B 109.5
C25 C26 H26C 109.5
H26A C26 H26B 109.5
H26A C26 H26C 109.5
H26B C26 H26C 109.5
C41 C44 H44A 109.5
C41 C44 H44B 109.5
C41 C44 H44C 109.5
H44A C44 H44B 109.5
H44A C44 H44C 109.5
H44B C44 H44C 109.5
C45 C48 H48A 109.5
C45 C48 H48B 109.5
C45 C48 H48C 109.5
H48A C48 H48B 109.5
H48A C48 H48C 109.5
H48B C48 H48C 109.5
C33 C34 H34A 109.5
C33 C34 H34B 109.5
C33 C34 H34C 109.5
H34A C34 H34B 109.5
H34A C34 H34C 109.5
H34B C34 H34C 109.5
C9 C10 H10A 109.5
C9 C10 H10B 109.5
C9 C10 H10C 109.5
H10A C10 H10B 109.5
H10A C10 H10C 109.5
H10B C10 H10C 109.5
C13 C15 H15A 109.5
C13 C15 H15B 109.5
C13 C15 H15C 109.5
H15A C15 H15B 109.5
H15A C15 H15C 109.5
H15B C15 H15C 109.5
C1 C3 H3A 109.5
C1 C3 H3B 109.5
C1 C3 H3C 109.5
H3A C3 H3B 109.5
H3A C3 H3C 109.5
H3B C3 H3C 109.5
C1 C2 H2A 109.5
C1 C2 H2B 109.5
C1 C2 H2C 109.5
H2A C2 H2B 109.5
H2A C2 H2C 109.5
H2B C2 H2C 109.5
C29 C31 H31A 109.5
C29 C31 H31B 109.5
C29 C31 H31C 109.5
H31A C31 H31B 109.5
H31A C31 H31C 109.5
H31B C31 H31C 109.5
C37 C38 H38A 109.5
C37 C38 H38B 109.5
C37 C38 H38C 109.5
H38A C38 H38B 109.5
H38A C38 H38C 109.5
H38B C38 H38C 109.5
C29 C30 H30A 109.5
C29 C30 H30B 109.5
C29 C30 H30C 109.5
H30A C30 H30B 109.5
H30A C30 H30C 109.5
H30B C30 H30C 109.5
C37 C40 H40A 109.5
C37 C40 H40B 109.5
C37 C40 H40C 109.5
H40A C40 H40B 109.5
H40A C40 H40C 109.5
H40B C40 H40C 109.5
C37 C39 H39A 109.5
C37 C39 H39B 109.5
C37 C39 H39C 109.5
H39A C39 H39B 109.5
H39A C39 H39C 109.5
H39B C39 H39C 109.5

loop_
_geom_bond_atom_site_label_1
_geom_bond_atom_site_label_2
_geom_bond_distance
Mo2 O14 1.853(4)
Mo2 O13 1.838(4)
Mo2 O12 1.675(4)
Mo2 O11 1.664(4)
Mo1 O4 1.840(4)
Mo1 O3 1.845(4)
Mo1 O1 1.689(4)
Mo1 O2 1.665(4)
Si2 O9 1.606(4)
Si2 O10 1.606(4)
Si2 O4 1.655(4)
Si2 O8 1.599(4)
Si4 O19 1.612(4)
Si4 O20 1.606(4)
Si4 O18 1.599(4)
Si4 O14 1.637(4)
Si3 O15 1.595(4)
Si3 O16 1.598(4)
Si3 O17 1.595(4)
Si3 O13 1.644(4)
Si1 O6 1.599(4)
Si1 O7 1.604(4)
Si1 O5 1.601(4)
Si1 O3 1.651(4)
O9 C17 1.464(6)
O10 C21 1.435(7)
O6 C5 1.467(6)
O15 C25 1.453(7)
O19 C41 1.444(7)
O7 C9 1.438(7)
O16 C29 1.443(7)
O20 C45 1.445(7)
O5 C1 1.447(7)
O17 C33 1.441(6)
O8 C13 1.457(7)
O18 C37 1.468(7)
C25 C28 1.520(8)
C25 C27 1.519(8)
C25 C26 1.503(8)
C9 C12 1.515(8)
C9 C11 1.534(8)
C9 C10 1.510(8)
C21 C23 1.516(8)
C21 C24 1.515(8)
C21 C22 1.525(8)
C33 C35 1.503(8)
C33 C36 1.528(9)
C33 C34 1.508(9)
C5 C8 1.527(8)
C5 C7 1.507(8)
C5 C6 1.505(8)
C45 C46 1.513(8)
C45 C47 1.519(8)
C45 C48 1.508(8)
C17 C18 1.517(8)
C17 C19 1.510(8)
C17 C20 1.511(8)
C41 C43 1.516(8)
C41 C42 1.523(8)
C41 C44 1.501(8)
C37 C38 1.507(9)
C37 C40 1.500(9)
C37 C39 1.477(10)
C13 C16 1.506(9)
C13 C14 1.518(8)
C13 C15 1.502(9)
C29 C32 1.515(8)
C29 C31 1.504(9)
C29 C30 1.507(9)
C1 C4 1.514(8)
C1 C3 1.512(9)
C1 C2 1.515(9)
C23 H23A 0.9800
C23 H23B 0.9800
C23 H23C 0.9800
C18 H18A 0.9800
C18 H18B 0.9800
C18 H18C 0.9800
C46 H46A 0.9800
C46 H46B 0.9800
C46 H46C 0.9800
C8 H8A 0.9800
C8 H8B 0.9800
C8 H8C 0.9800
C24 H24A 0.9800
C24 H24B 0.9800
C24 H24C 0.9800
C7 H7A 0.9800
C7 H7B 0.9800
C7 H7C 0.9800
C47 H47A 0.9800
C47 H47B 0.9800
C47 H47C 0.9800
C19 H19A 0.9800
C19 H19B 0.9800
C19 H19C 0.9800
C28 H28A 0.9800
C28 H28B 0.9800
C28 H28C 0.9800
C4 H4A 0.9800
C4 H4B 0.9800
C4 H4C 0.9800
C6 H6A 0.9800
C6 H6B 0.9800
C6 H6C 0.9800
C12 H12A 0.9800
C12 H12B 0.9800
C12 H12C 0.9800
C27 H27A 0.9800
C27 H27B 0.9800
C27 H27C 0.9800
C11 H11A 0.9800
C11 H11B 0.9800
C11 H11C 0.9800
C35 H35A 0.9800
C35 H35B 0.9800
C35 H35C 0.9800
C22 H22A 0.9800
C22 H22B 0.9800
C22 H22C 0.9800
C20 H20A 0.9800
C20 H20B 0.9800
C20 H20C 0.9800
C43 H43A 0.9800
C43 H43B 0.9800
C43 H43C 0.9800
C32 H32A 0.9800
C32 H32B 0.9800
C32 H32C 0.9800
C36 H36A 0.9800
C36 H36B 0.9800
C36 H36C 0.9800
C42 H42A 0.9800
C42 H42B 0.9800
C42 H42C 0.9800
C16 H16A 0.9800
C16 H16B 0.9800
C16 H16C 0.9800
C14 H14A 0.9800
C14 H14B 0.9800
C14 H14C 0.9800
C26 H26A 0.9800
C26 H26B 0.9800
C26 H26C 0.9800
C44 H44A 0.9800
C44 H44B 0.9800
C44 H44C 0.9800
C48 H48A 0.9800
C48 H48B 0.9800
C48 H48C 0.9800
C34 H34A 0.9800
C34 H34B 0.9800
C34 H34C 0.9800
C10 H10A 0.9800
C10 H10B 0.9800
C10 H10C 0.9800
C15 H15A 0.9800
C15 H15B 0.9800
C15 H15C 0.9800
C3 H3A 0.9800
C3 H3B 0.9800
C3 H3C 0.9800
C2 H2A 0.9800
C2 H2B 0.9800
C2 H2C 0.9800
C31 H31A 0.9800
C31 H31B 0.9800
C31 H31C 0.9800
C38 H38A 0.9800
C38 H38B 0.9800
C38 H38C 0.9800
C30 H30A 0.9800
C30 H30B 0.9800
C30 H30C 0.9800
C40 H40A 0.9800
C40 H40B 0.9800
C40 H40C 0.9800
C39 H39A 0.9800
C39 H39B 0.9800
C39 H39C 0.9800

loop_
_geom_torsion_atom_site_label_1
_geom_torsion_atom_site_label_2
_geom_torsion_atom_site_label_3
_geom_torsion_atom_site_label_4
_geom_torsion
Si2 O9 C17 C18 36.5(7)
Si2 O9 C17 C19 -84.9(6)
Si2 O9 C17 C20 155.8(4)
Si2 O10 C21 C23 82.9(6)
Si2 O10 C21 C24 -39.6(7)
Si2 O10 C21 C22 -159.1(4)
Si2 O8 C13 C16 37.5(7)
Si2 O8 C13 C14 -84.0(6)
Si2 O8 C13 C15 157.7(5)
Si4 O19 C41 C43 164.5(4)
Si4 O19 C41 C42 -77.7(6)
Si4 O19 C41 C44 44.3(7)
Si4 O20 C45 C46 22.3(7)
Si4 O20 C45 C47 141.9(4)
Si4 O20 C45 C48 -99.9(6)
Si4 O18 C37 C38 -166.2(5)
Si4 O18 C37 C40 -47.4(8)
Si4 O18 C37 C39 74.1(7)
Si3 O15 C25 C28 162.6(4)
Si3 O15 C25 C27 42.4(7)
Si3 O15 C25 C26 -78.6(6)
Si3 O16 C29 C32 29.0(8)
Si3 O16 C29 C31 148.6(5)
Si3 O16 C29 C30 -91.3(7)
Si3 O17 C33 C35 160.1(5)
Si3 O17 C33 C36 42.2(8)
Si3 O17 C33 C34 -77.5(7)
Si1 O6 C5 C8 -73.7(6)
Si1 O6 C5 C7 47.0(7)
Si1 O6 C5 C6 167.5(4)
Si1 O7 C9 C12 170.0(4)
Si1 O7 C9 C11 51.0(7)
Si1 O7 C9 C10 -71.1(6)
Si1 O5 C1 C4 48.0(7)
Si1 O5 C1 C3 166.7(5)
Si1 O5 C1 C2 -73.9(7)
O9 Si2 O10 C21 -41.0(5)
O9 Si2 O4 Mo1 -119.5(3)
O9 Si2 O8 C13 -83.9(5)
O10 Si2 O9 C17 174.0(4)
O10 Si2 O4 Mo1 119.7(3)
O10 Si2 O8 C13 40.4(5)
O6 Si1 O7 C9 150.8(5)
O6 Si1 O5 C1 17.5(6)
O6 Si1 O3 Mo1 -133.0(4)
O4 Mo1 O3 Si1 166.9(4)
O4 Si2 O9 C17 53.2(5)
O4 Si2 O10 C21 79.4(5)
O4 Si2 O8 C13 157.2(5)
O15 Si3 O16 C29 156.8(5)
O15 Si3 O17 C33 41.1(6)
O15 Si3 O13 Mo2 107.2(6)
O19 Si4 O20 C45 -68.3(5)
O19 Si4 O18 C37 -162.4(5)
O19 Si4 O14 Mo2 -43.6(4)
O7 Si1 O6 C5 33.7(6)
O7 Si1 O5 C1 141.4(5)
O7 Si1 O3 Mo1 106.4(4)
O16 Si3 O15 C25 35.3(5)
O16 Si3 O17 C33 164.0(5)
O16 Si3 O13 Mo2 -13.0(7)
O20 Si4 O19 C41 -85.9(5)
O20 Si4 O18 C37 -34.2(6)
O20 Si4 O14 Mo2 -166.5(4)
O5 Si1 O6 C5 157.4(5)
O5 Si1 O7 C9 27.0(5)
O5 Si1 O3 Mo1 -13.1(5)
O17 Si3 O15 C25 157.6(5)
O17 Si3 O16 C29 34.0(6)
O17 Si3 O13 Mo2 -132.3(6)
O8 Si2 O9 C17 -62.0(5)
O8 Si2 O10 C21 -168.5(5)
O8 Si2 O4 Mo1 3.5(4)
O18 Si4 O19 C41 38.7(6)
O18 Si4 O20 C45 166.6(5)
O18 Si4 O14 Mo2 74.0(4)
O14 Mo2 O13 Si3 145.7(6)
O14 Si4 O19 C41 156.4(5)
O14 Si4 O20 C45 46.4(6)
O14 Si4 O18 C37 84.7(5)
O3 Mo1 O4 Si2 -70.7(4)
O3 Si1 O6 C5 -85.2(5)
O3 Si1 O7 C9 -90.2(5)
O3 Si1 O5 C1 -100.8(5)
O13 Mo2 O14 Si4 -126.6(4)
O13 Si3 O15 C25 -83.3(5)
O13 Si3 O16 C29 -84.6(6)
O13 Si3 O17 C33 -77.7(6)
O12 Mo2 O14 Si4 113.5(4)
O12 Mo2 O13 Si3 -95.1(6)
O1 Mo1 O4 Si2 52.9(4)
O1 Mo1 O3 Si1 43.2(5)
O11 Mo2 O14 Si4 -5.4(5)
O11 Mo2 O13 Si3 24.5(7)
O2 Mo1 O4 Si2 168.1(3)
O2 Mo1 O3 Si1 -72.9(5)
